data_7209226
loop_
_publ_author_name
'Tang, Si-Fu'
'Pan, Xiao-Bo'
'Lv, Xiao-Xia'
'Yan, Shi-Hai'
'Xu, Xian-Rui'
'Li, Liang-Jun'
'Zhao, Xue-Bo'

_publ_section_title
;
 Fabrication of new metal phosphonates from tritopic trisphosphonic acid
 containing methyl groups and auxiliary ligands: syntheses, structures and
 gas adsorption properties
;
_journal_issue 10
_journal_name_full CrystEngComm
_journal_page_first 1860
_journal_paper_doi 10.1039/c2ce26828k
_journal_volume 15
_journal_year 2013
_chemical_formula_sum 'C24 H29 Cu N2 O10 P3'
_chemical_formula_weight 661.94
_chemical_name_systematic
;
?
;
_space_group_IT_number 14
_symmetry_cell_setting monoclinic
_symmetry_space_group_name_Hall '-P 2yn'
_symmetry_space_group_name_H-M 'P 1 21/n 1'
_atom_sites_solution_hydrogens geom
_atom_sites_solution_primary direct
_atom_sites_solution_secondary difmap
_audit_creation_method SHELXL-97
_cell_angle_alpha 90.00
_cell_angle_beta 92.6080(10)
_cell_angle_gamma 90.00
_cell_formula_units_Z 4
_cell_length_a 10.1684(7)
_cell_length_b 15.3969(11)
_cell_length_c 16.7062(12)
_cell_measurement_reflns_used 14458
_cell_measurement_temperature 296(2)
_cell_measurement_theta_max 25
_cell_measurement_theta_min 1.8
_cell_volume 2612.8(3)
_computing_cell_refinement 'Bruker XSCANS'
_computing_data_collection 'Bruker XSCANS'
_computing_data_reduction 'Bruker SHELXTL'
_computing_molecular_graphics 'Bruker SHELXTL'
_computing_publication_material 'Bruker SHELXTL'
_computing_structure_refinement 'SHELXL-97 (Sheldrick, 1997)'
_computing_structure_solution 'SHELXS-97 (Sheldrick, 1990)'
_diffrn_ambient_temperature 296(2)
_diffrn_measured_fraction_theta_full 0.998
_diffrn_measured_fraction_theta_max 0.998
_diffrn_measurement_device_type 'Bruker P4'
_diffrn_measurement_method '\w scans'
_diffrn_radiation_monochromator graphite
_diffrn_radiation_source 'fine-focus sealed tube'
_diffrn_radiation_type MoK\a
_diffrn_radiation_wavelength 0.71073
_diffrn_reflns_av_R_equivalents 0.0208
_diffrn_reflns_av_sigmaI/netI 0.0220
_diffrn_reflns_limit_h_max 12
_diffrn_reflns_limit_h_min -12
_diffrn_reflns_limit_k_max 18
_diffrn_reflns_limit_k_min -12
_diffrn_reflns_limit_l_max 19
_diffrn_reflns_limit_l_min -19
_diffrn_reflns_number 14458
_diffrn_reflns_theta_full 25.00
_diffrn_reflns_theta_max 25.00
_diffrn_reflns_theta_min 1.80
_exptl_absorpt_coefficient_mu 1.082
_exptl_absorpt_correction_T_max 0.947
_exptl_absorpt_correction_T_min 0.878
_exptl_absorpt_correction_type multi-scan
_exptl_crystal_colour blue
_exptl_crystal_density_diffrn 1.683
_exptl_crystal_density_method 'not measured'
_exptl_crystal_description plate
_exptl_crystal_F_000 1364
_exptl_crystal_size_max 0.2
_exptl_crystal_size_mid 0.1
_exptl_crystal_size_min 0.05
_refine_diff_density_max 0.460
_refine_diff_density_min -0.432
_refine_diff_density_rms 0.064
_refine_ls_extinction_method none
_refine_ls_goodness_of_fit_ref 1.027
_refine_ls_hydrogen_treatment constr
_refine_ls_matrix_type full
_refine_ls_number_parameters 371
_refine_ls_number_reflns 4585
_refine_ls_number_restraints 12
_refine_ls_restrained_S_all 1.026
_refine_ls_R_factor_all 0.0368
_refine_ls_R_factor_gt 0.0305
_refine_ls_shift/su_max 0.001
_refine_ls_shift/su_mean 0.000
_refine_ls_structure_factor_coef Fsqd
_refine_ls_weighting_details 'calc w=1/[\s^2^(Fo^2^)+(0.0443P)^2^+2.3994P] where P=(Fo^2^+2Fc^2^)/3'
_refine_ls_weighting_scheme calc
_refine_ls_wR_factor_gt 0.0789
_refine_ls_wR_factor_ref 0.0830
_reflns_number_gt 3992
_reflns_number_total 4585
_reflns_threshold_expression >2sigma(I)
_cod_data_source_file c2ce26828k.txt
_cod_data_source_block 6
_cod_depositor_comments
;
The following automatic conversions were performed:

'_symmetry_cell_setting' value 'Monoclinic' changed to 'monoclinic'
according to /home/saulius/struct/CIF-dictionaries/cif_core.dic
dictionary named 'cif_core.dic' version 2.4.2 from 2011-04-26.

Automatic conversion script
Id: cif_fix_values 1891 2012-01-12 08:04:46Z andrius 
;
_cod_original_sg_symbol_H-M P2(1)/n
_cod_database_code 7209226

loop_
_symmetry_equiv_pos_as_xyz
'x, y, z'
'-x+1/2, y+1/2, -z+1/2'
'-x, -y, -z'
'x-1/2, -y-1/2, z-1/2'

loop_
_atom_site_label
_atom_site_type_symbol
_atom_site_fract_x
_atom_site_fract_y
_atom_site_fract_z
_atom_site_U_iso_or_equiv
_atom_site_adp_type
_atom_site_occupancy
_atom_site_symmetry_multiplicity
_atom_site_calc_flag
_atom_site_refinement_flags
_atom_site_disorder_assembly
_atom_site_disorder_group
Cu1 Cu 0.95333(3) 0.899262(19) 0.226186(17) 0.02210(10) Uani 1 1 d . . .
O1 O 1.22767(19) 0.58898(13) -0.08915(11) 0.0386(5) Uani 1 1 d . . .
H1A H 1.1995 0.5785 -0.1349 0.058 Uiso 1 1 calc R . .
O2 O 1.44519(19) 0.61339(12) -0.15672(10) 0.0324(4) Uani 1 1 d . . .
O3 O 1.31832(17) 0.73842(12) -0.09896(10) 0.0299(4) Uani 1 1 d . . .
H3A H 1.3690 0.7635 -0.1280 0.045 Uiso 1 1 calc R . .
O4 O 1.73927(16) 0.87934(11) 0.18758(11) 0.0270(4) Uani 1 1 d . . .
O5 O 1.66726(16) 1.02974(11) 0.15575(10) 0.0258(4) Uani 1 1 d . . .
H5A H 1.6194 1.0689 0.1705 0.039 Uiso 1 1 calc R . .
O6 O 1.59810(17) 0.96187(12) 0.28514(10) 0.0297(4) Uani 1 1 d . . .
O7 O 0.99694(17) 0.77980(11) 0.20427(11) 0.0305(4) Uani 1 1 d . . .
O8 O 0.97412(18) 0.62451(12) 0.17023(11) 0.0319(4) Uani 1 1 d . . .
H8D H 0.9554 0.5782 0.1910 0.048 Uiso 1 1 calc R . .
O9 O 0.95887(18) 0.66832(11) 0.31467(11) 0.0300(4) Uani 1 1 d . . .
N1 N 1.05892(19) 0.93549(13) 0.13090(11) 0.0218(4) Uani 1 1 d . . .
N2 N 0.93790(18) 1.02948(13) 0.23742(11) 0.0221(4) Uani 1 1 d . . .
P1 P 1.35700(6) 0.64139(4) -0.09229(4) 0.02309(15) Uani 1 1 d . . .
P2 P 1.63000(6) 0.94264(4) 0.19817(4) 0.01957(14) Uani 1 1 d . . .
P3 P 1.02221(6) 0.69077(4) 0.23718(4) 0.02164(15) Uani 1 1 d . . .
C1 C 1.4066(2) 0.68311(15) 0.07178(13) 0.0202(5) Uani 1 1 d . . .
C2 C 1.4611(2) 0.76629(16) 0.07861(14) 0.0218(5) Uani 1 1 d . . .
C3 C 1.4258(2) 0.82059(15) 0.14172(14) 0.0205(5) Uani 1 1 d . . .
C4 C 1.3393(2) 0.79116(15) 0.19870(14) 0.0204(5) Uani 1 1 d . . .
C5 C 1.2875(2) 0.70674(15) 0.19253(14) 0.0205(5) Uani 1 1 d . . .
C6 C 1.3202(2) 0.65235(15) 0.12847(14) 0.0216(5) Uani 1 1 d . . .
C7 C 1.4442(3) 0.62441(17) 0.00300(15) 0.0262(5) Uani 1 1 d . . .
H7A H 1.4307 0.5646 0.0190 0.031 Uiso 1 1 calc R . .
H7B H 1.5375 0.6317 -0.0047 0.031 Uiso 1 1 calc R . .
C8 C 1.5603(3) 0.7985(2) 0.02085(17) 0.0387(7) Uani 1 1 d . . .
H8A H 1.5746 0.7545 -0.0186 0.058 Uiso 1 1 calc R . .
H8B H 1.6419 0.8111 0.0497 0.058 Uiso 1 1 calc R . .
H8C H 1.5275 0.8501 -0.0052 0.058 Uiso 1 1 calc R . .
C9 C 1.4765(2) 0.91378(16) 0.14368(15) 0.0247(5) Uani 1 1 d . . .
H9A H 1.4078 0.9495 0.1651 0.030 Uiso 1 1 calc R . .
H9B H 1.4851 0.9317 0.0885 0.030 Uiso 1 1 calc R . .
C10 C 1.3035(3) 0.85107(18) 0.26654(16) 0.0305(6) Uani 1 1 d . . .
H10A H 1.3478 0.9057 0.2613 0.046 Uiso 1 1 calc R . .
H10B H 1.3298 0.8250 0.3169 0.046 Uiso 1 1 calc R . .
H10C H 1.2100 0.8604 0.2643 0.046 Uiso 1 1 calc R . .
C11 C 1.1973(2) 0.67351(17) 0.25560(15) 0.0249(5) Uani 1 1 d . . .
H11A H 1.2232 0.7008 0.3062 0.030 Uiso 1 1 calc R . .
H11B H 1.2122 0.6116 0.2619 0.030 Uiso 1 1 calc R . .
C12 C 1.2680(3) 0.56035(17) 0.12192(17) 0.0343(6) Uani 1 1 d . . .
H12A H 1.2993 0.5335 0.0746 0.051 Uiso 1 1 calc R . .
H12B H 1.1735 0.5615 0.1189 0.051 Uiso 1 1 calc R . .
H12C H 1.2980 0.5277 0.1682 0.051 Uiso 1 1 calc R . .
C13 C 0.8743(2) 1.07495(17) 0.29113(15) 0.0266(5) Uani 1 1 d . . .
H13A H 0.8426 1.0461 0.3352 0.032 Uiso 1 1 calc R . .
C14 C 0.8533(2) 1.16387(18) 0.28414(16) 0.0305(6) Uani 1 1 d . . .
H14A H 0.8073 1.1933 0.3226 0.037 Uiso 1 1 calc R . .
C15 C 0.9006(2) 1.20796(17) 0.22028(16) 0.0302(6) Uani 1 1 d . . .
H15A H 0.8851 1.2672 0.2144 0.036 Uiso 1 1 calc R . .
C16 C 0.9726(2) 1.16308(16) 0.16380(15) 0.0265(5) Uani 1 1 d . . .
C17 C 1.0312(3) 1.20257(17) 0.09661(17) 0.0334(6) Uani 1 1 d . . .
H17A H 1.0192 1.2617 0.0873 0.040 Uiso 1 1 calc R . .
C18 C 1.1038(3) 1.15562(18) 0.04637(16) 0.0327(6) Uani 1 1 d . . .
H18A H 1.1438 1.1835 0.0045 0.039 Uiso 1 1 calc R . .
C19 C 1.1203(2) 1.06386(17) 0.05625(15) 0.0259(5) Uani 1 1 d . . .
C20 C 1.1911(2) 1.00992(19) 0.00555(15) 0.0308(6) Uani 1 1 d . . .
H20A H 1.2355 1.0338 -0.0366 0.037 Uiso 1 1 calc R . .
C21 C 1.1945(2) 0.92251(19) 0.01847(15) 0.0304(6) Uani 1 1 d . . .
H21A H 1.2426 0.8868 -0.0143 0.037 Uiso 1 1 calc R . .
C22 C 1.1255(2) 0.88654(17) 0.08117(14) 0.0247(5) Uani 1 1 d . . .
H22A H 1.1264 0.8266 0.0882 0.030 Uiso 1 1 calc R . .
C23 C 1.0580(2) 1.02299(16) 0.11937(14) 0.0213(5) Uani 1 1 d . . .
C24 C 0.9874(2) 1.07331(16) 0.17503(14) 0.0216(5) Uani 1 1 d . . .
O1W O 1.8164(10) 0.6231(6) 0.0195(5) 0.155(5) Uani 0.592(10) 1 d PU A 1
O1W' O 1.9874(16) 0.5920(11) -0.0031(8) 0.185(8) Uani 0.408(10) 1 d PU A 2

loop_
_atom_site_aniso_label
_atom_site_aniso_U_11
_atom_site_aniso_U_22
_atom_site_aniso_U_33
_atom_site_aniso_U_23
_atom_site_aniso_U_13
_atom_site_aniso_U_12
Cu1 0.02633(17) 0.01980(17) 0.02065(17) 0.00197(12) 0.00621(12) -0.00043(12)
O1 0.0417(11) 0.0501(13) 0.0238(10) -0.0040(9) 0.0002(8) -0.0195(10)
O2 0.0405(11) 0.0363(11) 0.0207(9) -0.0052(8) 0.0043(8) 0.0033(8)
O3 0.0304(9) 0.0324(10) 0.0274(9) 0.0056(8) 0.0077(8) 0.0052(8)
O4 0.0212(8) 0.0212(9) 0.0383(10) -0.0023(8) -0.0024(7) 0.0015(7)
O5 0.0267(9) 0.0185(9) 0.0328(10) -0.0008(7) 0.0064(7) 0.0004(7)
O6 0.0261(9) 0.0397(11) 0.0232(9) 0.0005(8) 0.0009(7) 0.0034(8)
O7 0.0335(10) 0.0221(9) 0.0366(10) 0.0035(8) 0.0093(8) 0.0048(8)
O8 0.0362(10) 0.0280(10) 0.0313(10) -0.0029(8) 0.0003(8) -0.0069(8)
O9 0.0342(10) 0.0227(9) 0.0345(10) -0.0009(8) 0.0162(8) -0.0057(8)
N1 0.0213(10) 0.0238(11) 0.0200(10) 0.0021(8) -0.0012(8) 0.0012(8)
N2 0.0205(10) 0.0239(11) 0.0217(10) -0.0016(8) -0.0001(8) -0.0030(8)
P1 0.0267(3) 0.0255(3) 0.0173(3) -0.0025(3) 0.0027(2) -0.0027(3)
P2 0.0181(3) 0.0183(3) 0.0223(3) -0.0005(2) 0.0001(2) -0.0009(2)
P3 0.0212(3) 0.0186(3) 0.0256(3) -0.0005(2) 0.0056(3) -0.0021(2)
C1 0.0198(11) 0.0237(13) 0.0167(11) -0.0021(9) -0.0026(9) 0.0030(9)
C2 0.0189(11) 0.0267(13) 0.0196(12) 0.0017(10) -0.0019(9) -0.0011(10)
C3 0.0173(11) 0.0209(12) 0.0228(12) 0.0013(10) -0.0044(9) -0.0001(9)
C4 0.0157(11) 0.0240(13) 0.0213(12) -0.0025(10) -0.0029(9) 0.0021(9)
C5 0.0171(11) 0.0245(13) 0.0196(12) 0.0026(10) -0.0014(9) 0.0015(9)
C6 0.0213(12) 0.0207(12) 0.0224(12) 0.0011(10) -0.0021(10) 0.0012(9)
C7 0.0282(13) 0.0273(13) 0.0230(12) -0.0033(10) 0.0009(10) 0.0036(11)
C8 0.0403(16) 0.0455(18) 0.0311(15) -0.0065(13) 0.0111(13) -0.0156(13)
C9 0.0223(12) 0.0236(13) 0.0275(13) 0.0018(10) -0.0054(10) -0.0008(10)
C10 0.0289(13) 0.0325(15) 0.0304(14) -0.0104(12) 0.0048(11) -0.0026(11)
C11 0.0243(12) 0.0293(14) 0.0212(12) 0.0035(10) 0.0021(10) -0.0001(10)
C12 0.0398(15) 0.0239(14) 0.0401(16) -0.0030(12) 0.0106(13) -0.0059(12)
C13 0.0215(12) 0.0322(14) 0.0261(13) -0.0070(11) 0.0018(10) -0.0045(11)
C14 0.0217(12) 0.0332(15) 0.0361(15) -0.0150(12) -0.0028(11) 0.0017(11)
C15 0.0273(13) 0.0228(13) 0.0393(16) -0.0061(11) -0.0126(12) 0.0005(11)
C16 0.0240(12) 0.0236(13) 0.0310(14) -0.0015(11) -0.0082(10) -0.0035(10)
C17 0.0376(15) 0.0228(14) 0.0388(16) 0.0086(12) -0.0096(12) -0.0073(11)
C18 0.0329(14) 0.0337(15) 0.0311(14) 0.0113(12) -0.0025(12) -0.0116(12)
C19 0.0219(12) 0.0329(14) 0.0228(12) 0.0037(11) -0.0014(10) -0.0067(11)
C20 0.0228(12) 0.0477(17) 0.0219(13) 0.0055(12) 0.0034(10) -0.0065(12)
C21 0.0235(13) 0.0441(17) 0.0240(13) -0.0028(12) 0.0035(10) 0.0057(12)
C22 0.0235(12) 0.0283(14) 0.0223(12) 0.0002(10) -0.0015(10) 0.0060(10)
C23 0.0188(11) 0.0250(13) 0.0198(12) 0.0017(10) -0.0033(9) -0.0028(10)
C24 0.0189(11) 0.0222(12) 0.0232(12) 0.0003(10) -0.0045(9) -0.0036(10)
O1W 0.180(10) 0.144(7) 0.135(7) 0.000(5) -0.062(6) 0.011(6)
O1W' 0.176(14) 0.257(18) 0.125(10) 0.060(10) 0.036(9) -0.031(12)

loop_
_atom_type_symbol
_atom_type_description
_atom_type_scat_dispersion_real
_atom_type_scat_dispersion_imag
_atom_type_scat_source
C C 0.0033 0.0016 'International Tables Vol C Tables 4.2.6.8 and 6.1.1.4'
H H 0.0000 0.0000 'International Tables Vol C Tables 4.2.6.8 and 6.1.1.4'
N N 0.0061 0.0033 'International Tables Vol C Tables 4.2.6.8 and 6.1.1.4'
O O 0.0106 0.0060 'International Tables Vol C Tables 4.2.6.8 and 6.1.1.4'
P P 0.1023 0.0942 'International Tables Vol C Tables 4.2.6.8 and 6.1.1.4'
Cu Cu 0.3201 1.2651 'International Tables Vol C Tables 4.2.6.8 and 6.1.1.4'

loop_
_geom_angle_atom_site_label_1
_geom_angle_atom_site_label_2
_geom_angle_atom_site_label_3
_geom_angle
_geom_angle_site_symmetry_1
_geom_angle_site_symmetry_3
O7 Cu1 O2 96.57(8) . 4_576
O7 Cu1 N2 169.21(8) . .
O2 Cu1 N2 89.94(8) 4_576 .
O7 Cu1 N1 88.79(8) . .
O2 Cu1 N1 148.16(8) 4_576 .
N2 Cu1 N1 81.19(8) . .
O7 Cu1 O4 92.47(7) . 1_455
O2 Cu1 O4 100.73(7) 4_576 1_455
N2 Cu1 O4 94.77(7) . 1_455
N1 Cu1 O4 110.40(7) . 1_455
P1 O1 H1A 109.5 . .
P1 O2 Cu1 142.78(12) . 4_675
P1 O3 H3A 109.5 . .
P2 O4 Cu1 126.06(10) . 1_655
P2 O5 H5A 109.5 . .
P3 O7 Cu1 147.24(12) . .
P3 O8 H8D 109.5 . .
C22 N1 C23 118.2(2) . .
C22 N1 Cu1 129.38(17) . .
C23 N1 Cu1 112.39(15) . .
C13 N2 C24 117.7(2) . .
C13 N2 Cu1 128.88(17) . .
C24 N2 Cu1 112.89(16) . .
O2 P1 O1 114.38(11) . .
O2 P1 O3 112.66(10) . .
O1 P1 O3 107.02(11) . .
O2 P1 C7 107.85(11) . .
O1 P1 C7 106.18(12) . .
O3 P1 C7 108.44(11) . .
O4 P2 O6 115.40(10) . .
O4 P2 O5 107.90(10) . .
O6 P2 O5 109.18(10) . .
O4 P2 C9 113.94(11) . .
O6 P2 C9 107.86(11) . .
O5 P2 C9 101.60(10) . .
O7 P3 O9 116.86(10) . .
O7 P3 O8 106.87(11) . .
O9 P3 O8 109.23(10) . .
O7 P3 C11 110.37(11) . .
O9 P3 C11 105.93(11) . .
O8 P3 C11 107.24(11) . .
C2 C1 C6 120.8(2) . .
C2 C1 C7 119.5(2) . .
C6 C1 C7 119.7(2) . .
C1 C2 C3 119.5(2) . .
C1 C2 C8 121.5(2) . .
C3 C2 C8 119.0(2) . .
C4 C3 C2 120.5(2) . .
C4 C3 C9 120.8(2) . .
C2 C3 C9 118.6(2) . .
C3 C4 C5 119.6(2) . .
C3 C4 C10 119.4(2) . .
C5 C4 C10 121.0(2) . .
C4 C5 C6 120.3(2) . .
C4 C5 C11 119.9(2) . .
C6 C5 C11 119.8(2) . .
C1 C6 C5 119.2(2) . .
C1 C6 C12 119.7(2) . .
C5 C6 C12 121.1(2) . .
C1 C7 P1 116.68(17) . .
C1 C7 H7A 108.1 . .
P1 C7 H7A 108.1 . .
C1 C7 H7B 108.1 . .
P1 C7 H7B 108.1 . .
H7A C7 H7B 107.3 . .
C2 C8 H8A 109.5 . .
C2 C8 H8B 109.5 . .
H8A C8 H8B 109.5 . .
C2 C8 H8C 109.5 . .
H8A C8 H8C 109.5 . .
H8B C8 H8C 109.5 . .
C3 C9 P2 121.36(17) . .
C3 C9 H9A 107.0 . .
P2 C9 H9A 107.0 . .
C3 C9 H9B 107.0 . .
P2 C9 H9B 107.0 . .
H9A C9 H9B 106.7 . .
C4 C10 H10A 109.5 . .
C4 C10 H10B 109.5 . .
H10A C10 H10B 109.5 . .
C4 C10 H10C 109.5 . .
H10A C10 H10C 109.5 . .
H10B C10 H10C 109.5 . .
C5 C11 P3 116.95(17) . .
C5 C11 H11A 108.1 . .
P3 C11 H11A 108.1 . .
C5 C11 H11B 108.1 . .
P3 C11 H11B 108.1 . .
H11A C11 H11B 107.3 . .
C6 C12 H12A 109.5 . .
C6 C12 H12B 109.5 . .
H12A C12 H12B 109.5 . .
C6 C12 H12C 109.5 . .
H12A C12 H12C 109.5 . .
H12B C12 H12C 109.5 . .
N2 C13 C14 122.7(2) . .
N2 C13 H13A 118.7 . .
C14 C13 H13A 118.7 . .
C15 C14 C13 119.7(2) . .
C15 C14 H14A 120.2 . .
C13 C14 H14A 120.2 . .
C14 C15 C16 119.5(2) . .
C14 C15 H15A 120.2 . .
C16 C15 H15A 120.2 . .
C24 C16 C15 116.8(2) . .
C24 C16 C17 118.6(2) . .
C15 C16 C17 124.6(2) . .
C18 C17 C16 121.2(2) . .
C18 C17 H17A 119.4 . .
C16 C17 H17A 119.4 . .
C17 C18 C19 121.4(2) . .
C17 C18 H18A 119.3 . .
C19 C18 H18A 119.3 . .
C23 C19 C20 116.6(2) . .
C23 C19 C18 118.3(2) . .
C20 C19 C18 125.0(2) . .
C21 C20 C19 119.8(2) . .
C21 C20 H20A 120.1 . .
C19 C20 H20A 120.1 . .
C20 C21 C22 119.9(2) . .
C20 C21 H21A 120.0 . .
C22 C21 H21A 120.0 . .
N1 C22 C21 122.0(2) . .
N1 C22 H22A 119.0 . .
C21 C22 H22A 119.0 . .
N1 C23 C19 123.3(2) . .
N1 C23 C24 116.4(2) . .
C19 C23 C24 120.2(2) . .
N2 C24 C16 123.5(2) . .
N2 C24 C23 116.4(2) . .
C16 C24 C23 120.1(2) . .

loop_
_geom_bond_atom_site_label_1
_geom_bond_atom_site_label_2
_geom_bond_distance
_geom_bond_site_symmetry_2
Cu1 O7 1.9310(18) .
Cu1 O2 1.9713(17) 4_576
Cu1 N2 2.021(2) .
Cu1 N1 2.038(2) .
Cu1 O4 2.2628(17) 1_455
O1 P1 1.5458(19) .
O1 H1A 0.8200 .
O2 P1 1.4955(18) .
O2 Cu1 1.9713(17) 4_675
O3 P1 1.5476(19) .
O3 H3A 0.8200 .
O4 P2 1.4945(17) .
O4 Cu1 2.2628(17) 1_655
O5 P2 1.5713(17) .
O5 H5A 0.8200 .
O6 P2 1.5321(18) .
O7 P3 1.4948(18) .
O8 P3 1.5751(18) .
O8 H8D 0.8200 .
O9 P3 1.5120(18) .
N1 C22 1.330(3) .
N1 C23 1.361(3) .
N2 C13 1.329(3) .
N2 C24 1.357(3) .
P1 C7 1.805(3) .
P2 C9 1.826(2) .
P3 C11 1.812(2) .
C1 C2 1.398(3) .
C1 C6 1.403(3) .
C1 C7 1.524(3) .
C2 C3 1.405(3) .
C2 C8 1.511(3) .
C3 C4 1.400(3) .
C3 C9 1.525(3) .
C4 C5 1.405(3) .
C4 C10 1.519(3) .
C5 C6 1.410(3) .
C5 C11 1.517(3) .
C6 C12 1.515(3) .
C7 H7A 0.9700 .
C7 H7B 0.9700 .
C8 H8A 0.9600 .
C8 H8B 0.9600 .
C8 H8C 0.9600 .
C9 H9A 0.9700 .
C9 H9B 0.9700 .
C10 H10A 0.9600 .
C10 H10B 0.9600 .
C10 H10C 0.9600 .
C11 H11A 0.9700 .
C11 H11B 0.9700 .
C12 H12A 0.9600 .
C12 H12B 0.9600 .
C12 H12C 0.9600 .
C13 C14 1.390(4) .
C13 H13A 0.9300 .
C14 C15 1.370(4) .
C14 H14A 0.9300 .
C15 C16 1.403(4) .
C15 H15A 0.9300 .
C16 C24 1.402(3) .
C16 C17 1.430(4) .
C17 C18 1.352(4) .
C17 H17A 0.9300 .
C18 C19 1.432(4) .
C18 H18A 0.9300 .
C19 C23 1.404(3) .
C19 C20 1.408(4) .
C20 C21 1.363(4) .
C20 H20A 0.9300 .
C21 C22 1.401(4) .
C21 H21A 0.9300 .
C22 H22A 0.9300 .
C23 C24 1.429(3) .

loop_
_geom_hbond_atom_site_label_D
_geom_hbond_atom_site_label_H
_geom_hbond_atom_site_label_A
_geom_hbond_distance_DH
_geom_hbond_distance_HA
_geom_hbond_distance_DA
_geom_hbond_angle_DHA
_geom_hbond_site_symmetry_A
O1 H1A O6 0.82 1.76 2.551(2) 160.6 4_575
O3 H3A O9 0.82 1.71 2.525(2) 170.0 4_675
O5 H5A O9 0.82 1.75 2.549(2) 165.2 2_755
O8 H8D O6 0.82 1.92 2.723(3) 166.9 2_745
